data_7702141
loop_
_publ_author_name
'Escobedo-Cruz, Francisco V'
'Hughbanks, Timothy'

_publ_section_title
;
 New coordination networks containing trinuclear lanthanide complexes and
 hexacyanometallates.
;
_journal_issue 19
_journal_name_full 'Dalton transactions (Cambridge, England : 2003)'
_journal_page_first 6831
_journal_page_last 6841
_journal_paper_doi 10.1039/c7dt02541f
_journal_volume 47
_journal_year 2018
_chemical_formula_moiety '0.5(C60 H108 Fe2 Ho6 N24 O18)'
_chemical_formula_sum 'C30 H54 Fe Ho3 N12 O9'
_chemical_formula_weight 1277.49
_space_group_crystal_system orthorhombic
_space_group_IT_number 62
_space_group_name_Hall '-P 2ac 2n'
_space_group_name_H-M_alt 'P n m a'
_atom_sites_solution_hydrogens mixed
_atom_sites_solution_primary direct
_audit_creation_date 2018-02-15
_audit_creation_method
;
Olex2 1.2
(compiled 2017.08.10 svn.r3461 for OlexSys, GUI svn.r5381)
;
_audit_update_record
;
2018-02-16 deposited with the CCDC.
2018-04-13 downloaded from the CCDC.
;
_cell_angle_alpha 90
_cell_angle_beta 90
_cell_angle_gamma 90
_cell_formula_units_Z 4
_cell_length_a 16.276(3)
_cell_length_b 18.779(3)
_cell_length_c 14.043(3)
_cell_measurement_reflns_used 7628
_cell_measurement_temperature 150
_cell_measurement_theta_max 21.95
_cell_measurement_theta_min 2.20
_cell_volume 4292.2(14)
_computing_cell_refinement 'SAINT v8.27A (Bruker, 2012)'
_computing_data_collection 'Bruker-Axs ApexII'
_computing_data_reduction 'SAINT v8.27A (Bruker, 2012)'
_computing_molecular_graphics 'Olex2 (Dolomanov et al., 2009)'
_computing_publication_material 'Olex2 (Dolomanov et al., 2009)'
_computing_structure_refinement 'ShelXL (Sheldrick, 2015)'
_computing_structure_solution 'ShelXS (Sheldrick, 2008)'
_diffrn_ambient_temperature 150
_diffrn_detector 'CCD area detector'
_diffrn_detector_area_resol_mean 5.6
_diffrn_detector_type 'Bruker SMART CCD 6000 area detector'
_diffrn_measured_fraction_theta_full 0.619
_diffrn_measured_fraction_theta_max 1.000
_diffrn_measurement_device 'three-circle diffractometer'
_diffrn_measurement_device_type 'Bruker APEX-II CCD'
_diffrn_measurement_method '\f and \w scans'
_diffrn_radiation_monochromator graphite
_diffrn_radiation_probe x-ray
_diffrn_radiation_type MoK\a
_diffrn_radiation_wavelength 0.71073
_diffrn_reflns_av_R_equivalents 0.0597
_diffrn_reflns_av_unetI/netI 0.0254
_diffrn_reflns_Laue_measured_fraction_full 0.619
_diffrn_reflns_Laue_measured_fraction_max 1.000
_diffrn_reflns_limit_h_max 16
_diffrn_reflns_limit_h_min -16
_diffrn_reflns_limit_k_max 19
_diffrn_reflns_limit_k_min -19
_diffrn_reflns_limit_l_max 14
_diffrn_reflns_limit_l_min -14
_diffrn_reflns_number 29300
_diffrn_reflns_point_group_measured_fraction_full 0.619
_diffrn_reflns_point_group_measured_fraction_max 1.000
_diffrn_reflns_theta_full 25.242
_diffrn_reflns_theta_max 21.255
_diffrn_reflns_theta_min 1.811
_diffrn_source 'sealed X-ray tube'
_diffrn_source_target Mo
_diffrn_standards_number 0
_exptl_absorpt_coefficient_mu 5.862
_exptl_absorpt_correction_T_max 0.7447
_exptl_absorpt_correction_T_min 0.5551
_exptl_absorpt_correction_type multi-scan
_exptl_absorpt_process_details
;
SADABS-2012/1 (Bruker,2012) was used for absorption correction.
wR2(int) was 0.0979 before and 0.0628 after correction.
The Ratio of minimum to maximum transmission is 0.7454.
The \l/2 correction factor is 0.0015.
;
_exptl_crystal_colour 'clear light orange'
_exptl_crystal_colour_lustre clear
_exptl_crystal_colour_modifier light
_exptl_crystal_colour_primary orange
_exptl_crystal_density_diffrn 1.977
_exptl_crystal_description trapezoid
_exptl_crystal_F_000 2468
_exptl_crystal_size_max 0.132
_exptl_crystal_size_mid 0.067
_exptl_crystal_size_min 0.056
_refine_diff_density_max 0.975
_refine_diff_density_min -0.601
_refine_diff_density_rms 0.096
_refine_ls_extinction_method none
_refine_ls_goodness_of_fit_ref 1.077
_refine_ls_hydrogen_treatment constr
_refine_ls_matrix_type full
_refine_ls_number_parameters 280
_refine_ls_number_reflns 2477
_refine_ls_number_restraints 0
_refine_ls_restrained_S_all 1.077
_refine_ls_R_factor_all 0.0269
_refine_ls_R_factor_gt 0.0234
_refine_ls_shift/su_max 0.001
_refine_ls_shift/su_mean 0.000
_refine_ls_structure_factor_coef Fsqd
_refine_ls_weighting_details 'w=1/[\s^2^(Fo^2^)+(0.0193P)^2^+19.7941P] where P=(Fo^2^+2Fc^2^)/3'
_refine_ls_weighting_scheme calc
_refine_ls_wR_factor_gt 0.0529
_refine_ls_wR_factor_ref 0.0545
_reflns_Friedel_coverage 0.000
_reflns_number_gt 2246
_reflns_number_total 2477
_reflns_threshold_expression 'I > 2\s(I)'
_cod_data_source_file c7dt02541f1.cif
_cod_data_source_block C30H54N12O9Ho3Fe
_cod_original_cell_volume 4292.2(13)
_cod_database_code 7702141
_shelxl_version_number 2014-1
_shelx_space_group_comment
;
The symmetry employed for this shelxl refinement is uniquely defined
by the following loop, which should always be used as a source of
symmetry information in preference to the above space-group names.
They are only intended as comments.
;
_shelx_estimated_absorpt_t_max 0.735
_shelx_estimated_absorpt_t_min 0.512
_olex2_refinement_description
;
1. Fixed Uiso
 At 1.2 times of:
  All C(H) groups
 At 1.5 times of:
  All C(H,H,H) groups, All O(H,H) groups
2. Others
 Fixed Sof: H3a(0.5) H3b(0.5) H2a(0.5) H2b(0.5) H1a(0.5) H1b(0.5)
3.a Rotating group:
 O3(H3a,H3b), O2(H2a,H2b), O1(H1a,H1b)
3.b Ternary CH refined with riding coordinates:
 C12(H12), C13(H13), C14(H14), C15(H15), C10(H10), C16(H16)
3.c Idealised Me refined as rotating group:
 C20(H20a,H20b,H20c), C19(H19a,H19b,H19c), C9(H9a,H9b,H9c), C17(H17a,H17b,
 H17c), C6(H6a,H6b,H6c), C7(H7a,H7b,H7c)
;
_olex2_submission_special_instructions 'No special instructions were received'

loop_
_space_group_symop_operation_xyz
'x, y, z'
'-x+1/2, -y, z+1/2'
'x+1/2, -y+1/2, -z+1/2'
'-x, y+1/2, -z'
'-x, -y, -z'
'x-1/2, y, -z-1/2'
'-x-1/2, y-1/2, z-1/2'
'x, -y-1/2, z'

loop_
_atom_site_label
_atom_site_type_symbol
_atom_site_fract_x
_atom_site_fract_y
_atom_site_fract_z
_atom_site_U_iso_or_equiv
_atom_site_adp_type
_atom_site_occupancy
_atom_site_site_symmetry_order
_atom_site_calc_flag
_atom_site_refinement_flags_posn
_atom_site_refinement_flags_adp
_atom_site_refinement_flags_occupancy
Ho2 Ho 0.67285(2) 0.2500 0.17384(3) 0.01807(13) Uani 1 2 d S T P
Ho1 Ho 0.61885(2) 0.2500 -0.07872(3) 0.01854(13) Uani 1 2 d S T P
Ho3 Ho 0.83476(2) 0.2500 -0.00906(3) 0.01542(13) Uani 1 2 d S T P
Fe4 Fe 1.15863(7) 0.2500 -0.05248(9) 0.0218(3) Uani 1 2 d S T P
O4 O 0.7370(2) 0.3159(2) -0.0842(3) 0.0177(9) Uani 1 1 d . . .
O6 O 0.7819(2) 0.1836(2) 0.1168(3) 0.0165(9) Uani 1 1 d . . .
O5 O 0.6099(2) 0.1827(2) 0.0583(3) 0.0209(10) Uani 1 1 d . . .
N8 N 0.5915(3) 0.3866(3) -0.1180(3) 0.0252(13) Uani 1 1 d . . .
C12 C 0.7965(4) 0.4137(3) 0.0051(4) 0.0216(15) Uani 1 1 d . . .
H12 H 0.8007 0.4669 0.0040 0.026 Uiso 1 1 calc R . .
C13 C 0.7354(4) 0.3902(3) -0.0703(4) 0.0195(15) Uani 1 1 d . . .
H13 H 0.7516 0.4132 -0.1317 0.023 Uiso 1 1 calc R . .
C14 C 0.6490(4) 0.4154(4) -0.0456(4) 0.0236(16) Uani 1 1 d . . .
H14 H 0.6476 0.4686 -0.0483 0.028 Uiso 1 1 calc R . .
C20 C 0.6164(4) 0.4099(4) -0.2145(4) 0.0337(18) Uani 1 1 d . . .
H20A H 0.6679 0.3862 -0.2323 0.051 Uiso 1 1 calc GR . .
H20B H 0.6246 0.4616 -0.2149 0.051 Uiso 1 1 calc GR . .
H20C H 0.5734 0.3972 -0.2603 0.051 Uiso 1 1 calc GR . .
C19 C 0.5074(4) 0.4140(4) -0.1018(5) 0.040(2) Uani 1 1 d . . .
H19A H 0.4712 0.3975 -0.1530 0.060 Uiso 1 1 calc GR . .
H19B H 0.5084 0.4662 -0.1012 0.060 Uiso 1 1 calc GR . .
H19C H 0.4868 0.3965 -0.0406 0.060 Uiso 1 1 calc GR . .
N6 N 0.6620(3) 0.1140(3) 0.2229(3) 0.0222(13) Uani 1 1 d . . .
C15 C 0.6855(4) 0.0851(3) 0.1278(4) 0.0231(16) Uani 1 1 d . . .
H15 H 0.6851 0.0319 0.1312 0.028 Uiso 1 1 calc R . .
C10 C 0.6225(4) 0.1088(3) 0.0539(4) 0.0227(16) Uani 1 1 d . . .
H10 H 0.5692 0.0849 0.0692 0.027 Uiso 1 1 calc R . .
C16 C 0.7728(4) 0.1099(3) 0.1053(4) 0.0195(15) Uani 1 1 d . . .
H16 H 0.8108 0.0859 0.1511 0.023 Uiso 1 1 calc R . .
N3 N 0.9814(5) 0.2500 0.0270(5) 0.0239(18) Uani 1 2 d S T P
C1 C 1.1111(5) 0.2500 -0.1791(7) 0.022(2) Uani 1 2 d S T P
C2 C 1.1987(5) 0.2500 0.0764(8) 0.027(2) Uani 1 2 d S T P
C3 C 1.0491(6) 0.2500 -0.0009(6) 0.021(2) Uani 1 2 d S T P
N7 N 0.8797(3) 0.3827(3) -0.0164(3) 0.0224(13) Uani 1 1 d . . .
N1 N 1.0828(4) 0.2500 -0.2533(6) 0.0237(18) Uani 1 2 d S T P
N2 N 1.2154(4) 0.2500 0.1574(6) 0.0271(19) Uani 1 2 d S T P
C9 C 0.9401(4) 0.4062(4) 0.0563(5) 0.0292(17) Uani 1 1 d . . .
H9A H 0.9294 0.3813 0.1164 0.044 Uiso 1 1 calc GR . .
H9B H 0.9349 0.4577 0.0661 0.044 Uiso 1 1 calc GR . .
H9C H 0.9958 0.3951 0.0343 0.044 Uiso 1 1 calc GR . .
C17 C 0.9100(4) 0.4089(4) -0.1103(5) 0.0321(17) Uani 1 1 d . . .
H17A H 0.9658 0.3910 -0.1214 0.048 Uiso 1 1 calc GR . .
H17B H 0.9107 0.4611 -0.1104 0.048 Uiso 1 1 calc GR . .
H17C H 0.8735 0.3918 -0.1609 0.048 Uiso 1 1 calc GR . .
C5 C 1.1603(5) 0.1479(5) -0.0520(5) 0.051(2) Uani 1 1 d . . .
C4 C 1.2648(8) 0.2500 -0.1129(8) 0.067(4) Uani 1 2 d S T P
N4 N 1.3244(7) 0.2500 -0.1541(8) 0.131(7) Uani 1 2 d S T P
O3 O 0.8985(4) 0.2500 -0.1643(4) 0.0284(16) Uani 1 2 d S T P
H3A H 0.9449 0.2768 -0.1648 0.043 Uiso 0.5 1 d GR . .
H3B H 0.8664 0.2722 -0.2081 0.043 Uiso 0.5 1 d GR . .
N5 N 1.1609(7) 0.0872(5) -0.0502(6) 0.114(4) Uani 1 1 d . . .
O2 O 0.5479(4) 0.2500 0.2626(4) 0.0311(16) Uani 1 2 d S T P
H2A H 0.5091 0.2723 0.2305 0.047 Uiso 0.5 1 d GR . .
H2B H 0.5536 0.2757 0.3148 0.047 Uiso 0.5 1 d GR . .
O1 O 0.4727(4) 0.2500 -0.0629(5) 0.045(2) Uani 1 2 d S T P
H1A H 0.4595 0.2572 -0.0033 0.067 Uiso 0.5 1 d GR . .
H1B H 0.4533 0.2076 -0.0756 0.067 Uiso 0.5 1 d GR . .
C6 C 0.7199(4) 0.0881(4) 0.2968(4) 0.0265(16) Uani 1 1 d . . .
H6A H 0.7739 0.1100 0.2869 0.040 Uiso 1 1 calc GR . .
H6B H 0.7250 0.0362 0.2922 0.040 Uiso 1 1 calc GR . .
H6C H 0.6992 0.1009 0.3600 0.040 Uiso 1 1 calc GR . .
C7 C 0.5784(4) 0.0896(4) 0.2503(5) 0.0367(18) Uani 1 1 d . . .
H7A H 0.5665 0.1049 0.3156 0.055 Uiso 1 1 calc GR . .
H7B H 0.5758 0.0376 0.2466 0.055 Uiso 1 1 calc GR . .
H7C H 0.5378 0.1104 0.2068 0.055 Uiso 1 1 calc GR . .

loop_
_atom_site_aniso_label
_atom_site_aniso_U_11
_atom_site_aniso_U_22
_atom_site_aniso_U_33
_atom_site_aniso_U_23
_atom_site_aniso_U_13
_atom_site_aniso_U_12
Ho2 0.0135(2) 0.0300(3) 0.0107(2) 0.000 0.00123(18) 0.000
Ho1 0.0128(2) 0.0298(3) 0.0130(2) 0.000 -0.00161(17) 0.000
Ho3 0.0121(2) 0.0230(3) 0.0111(2) 0.000 0.00094(17) 0.000
Fe4 0.0201(7) 0.0336(8) 0.0116(7) 0.000 -0.0014(6) 0.000
O4 0.018(2) 0.021(2) 0.014(2) -0.001(2) -0.0017(18) 0.0027(19)
O6 0.017(2) 0.019(2) 0.014(2) 0.0021(19) 0.0011(19) -0.0016(18)
O5 0.017(2) 0.027(3) 0.019(2) 0.001(2) 0.0003(18) 0.0014(19)
N8 0.023(3) 0.037(3) 0.016(3) -0.004(3) -0.006(2) 0.005(3)
C12 0.028(4) 0.016(3) 0.021(4) 0.000(3) 0.000(3) 0.004(3)
C13 0.024(4) 0.021(4) 0.013(3) 0.003(3) -0.002(3) 0.003(3)
C14 0.028(4) 0.025(4) 0.017(4) -0.001(3) -0.008(3) 0.007(3)
C20 0.046(5) 0.037(4) 0.018(4) 0.005(3) -0.011(3) 0.004(4)
C19 0.027(4) 0.059(5) 0.033(4) -0.005(4) -0.007(3) 0.024(4)
N6 0.025(3) 0.030(3) 0.012(3) 0.004(2) 0.003(2) -0.003(3)
C15 0.028(4) 0.023(4) 0.018(4) 0.006(3) -0.002(3) -0.008(3)
C10 0.015(3) 0.032(4) 0.021(4) 0.005(3) 0.002(3) -0.009(3)
C16 0.020(4) 0.021(4) 0.018(4) -0.001(3) -0.006(3) -0.001(3)
N3 0.012(5) 0.035(5) 0.025(5) 0.000 -0.002(4) 0.000
C1 0.010(5) 0.033(6) 0.023(6) 0.000 0.012(5) 0.000
C2 0.019(5) 0.023(6) 0.039(7) 0.000 0.010(5) 0.000
C3 0.031(6) 0.024(5) 0.008(5) 0.000 -0.010(4) 0.000
N7 0.018(3) 0.032(3) 0.018(3) 0.004(3) 0.002(2) -0.006(3)
N1 0.026(5) 0.032(5) 0.013(5) 0.000 0.001(4) 0.000
N2 0.019(4) 0.044(5) 0.018(5) 0.000 0.004(4) 0.000
C9 0.023(4) 0.034(4) 0.030(4) -0.004(3) -0.007(3) -0.005(3)
C17 0.031(4) 0.042(5) 0.024(4) 0.012(3) 0.004(3) -0.007(3)
C5 0.089(7) 0.056(6) 0.008(4) -0.007(4) -0.007(4) 0.033(5)
C4 0.032(7) 0.151(14) 0.019(6) 0.000 -0.012(6) 0.000
N4 0.029(7) 0.34(2) 0.024(7) 0.000 -0.005(6) 0.000
O3 0.021(3) 0.045(4) 0.019(4) 0.000 -0.001(3) 0.000
N5 0.246(13) 0.043(6) 0.053(6) -0.009(4) -0.034(6) 0.057(7)
O2 0.023(3) 0.054(4) 0.016(4) 0.000 0.001(3) 0.000
O1 0.021(4) 0.089(6) 0.024(4) 0.000 0.003(3) 0.000
C6 0.032(4) 0.035(4) 0.012(4) 0.004(3) -0.004(3) -0.002(3)
C7 0.038(4) 0.052(5) 0.020(4) 0.008(4) 0.005(3) -0.012(4)

loop_
_atom_type_symbol
_atom_type_description
_atom_type_scat_dispersion_real
_atom_type_scat_dispersion_imag
_atom_type_scat_source
C C 0.0033 0.0016 'International Tables Vol C Tables 4.2.6.8 and 6.1.1.4'
H H 0.0000 0.0000 'International Tables Vol C Tables 4.2.6.8 and 6.1.1.4'
Fe Fe 0.3463 0.8444 'International Tables Vol C Tables 4.2.6.8 and 6.1.1.4'
Ho Ho -0.2175 4.6783 'International Tables Vol C Tables 4.2.6.8 and 6.1.1.4'
N N 0.0061 0.0033 'International Tables Vol C Tables 4.2.6.8 and 6.1.1.4'
O O 0.0106 0.0060 'International Tables Vol C Tables 4.2.6.8 and 6.1.1.4'

loop_
_geom_angle_atom_site_label_1
_geom_angle_atom_site_label_2
_geom_angle_atom_site_label_3
_geom_angle
_geom_angle_site_symmetry_1
_geom_angle_site_symmetry_3
Ho1 Ho2 Ho3 59.653(15) . .
O6 Ho2 Ho1 81.28(9) . .
O6 Ho2 Ho1 81.28(9) 8_565 .
O6 Ho2 Ho3 37.66(9) . .
O6 Ho2 Ho3 37.66(9) 8_565 .
O6 Ho2 O6 65.24(19) . 8_565
O6 Ho2 N6 67.80(14) 8_565 8_565
O6 Ho2 N6 131.35(14) 8_565 .
O6 Ho2 N6 131.35(14) . 8_565
O6 Ho2 N6 67.80(14) . .
O6 Ho2 N2 96.74(17) . 6_556
O6 Ho2 N2 96.74(17) 8_565 6_556
O6 Ho2 O2 146.68(10) . .
O6 Ho2 O2 146.68(10) 8_565 .
O5 Ho2 Ho1 37.57(10) . .
O5 Ho2 Ho1 37.57(10) 8_565 .
O5 Ho2 Ho3 80.01(10) . .
O5 Ho2 Ho3 80.01(10) 8_565 .
O5 Ho2 O6 78.53(13) . .
O5 Ho2 O6 78.53(13) 8_565 8_565
O5 Ho2 O6 113.22(13) . 8_565
O5 Ho2 O6 113.22(13) 8_565 .
O5 Ho2 O5 66.7(2) 8_565 .
O5 Ho2 N6 67.91(14) . .
O5 Ho2 N6 133.13(15) . 8_565
O5 Ho2 N6 133.13(15) 8_565 .
O5 Ho2 N6 67.91(14) 8_565 8_565
O5 Ho2 N2 143.40(12) . 6_556
O5 Ho2 N2 143.40(12) 8_565 6_556
O5 Ho2 O2 89.36(16) 8_565 .
O5 Ho2 O2 89.36(16) . .
N6 Ho2 Ho1 103.67(11) 8_565 .
N6 Ho2 Ho1 103.67(11) . .
N6 Ho2 Ho3 103.26(10) 8_565 .
N6 Ho2 Ho3 103.26(10) . .
N6 Ho2 N6 148.8(2) 8_565 .
N2 Ho2 Ho1 177.64(18) 6_556 .
N2 Ho2 Ho3 117.98(18) 6_556 .
N2 Ho2 N6 76.65(11) 6_556 8_565
N2 Ho2 N6 76.65(11) 6_556 .
O2 Ho2 Ho1 107.59(15) . .
O2 Ho2 Ho3 167.24(15) . .
O2 Ho2 N6 78.88(11) . .
O2 Ho2 N6 78.88(11) . 8_565
O2 Ho2 N2 74.8(2) . 6_556
Ho3 Ho1 Ho2 60.525(10) . .
O4 Ho1 Ho2 80.24(9) . .
O4 Ho1 Ho2 80.24(9) 8_565 .
O4 Ho1 Ho3 36.80(9) . .
O4 Ho1 Ho3 36.80(9) 8_565 .
O4 Ho1 O4 65.45(19) . 8_565
O4 Ho1 O5 77.59(13) . 8_565
O4 Ho1 O5 112.19(13) . .
O4 Ho1 O5 77.59(13) 8_565 .
O4 Ho1 O5 112.19(13) 8_565 8_565
O4 Ho1 N8 130.91(14) 8_565 .
O4 Ho1 N8 67.21(14) 8_565 8_565
O4 Ho1 N8 130.91(14) . 8_565
O4 Ho1 N8 67.21(14) . .
O4 Ho1 N1 99.79(18) . 6
O4 Ho1 N1 99.79(18) 8_565 6
O4 Ho1 O1 147.15(9) . .
O4 Ho1 O1 147.15(9) 8_565 .
O5 Ho1 Ho2 37.41(10) 8_565 .
O5 Ho1 Ho2 37.41(10) . .
O5 Ho1 Ho3 80.64(9) 8_565 .
O5 Ho1 Ho3 80.64(9) . .
O5 Ho1 O5 66.5(2) . 8_565
O5 Ho1 N8 133.67(15) . .
O5 Ho1 N8 133.67(15) 8_565 8_565
O5 Ho1 N8 68.53(15) . 8_565
O5 Ho1 N8 68.53(15) 8_565 .
O5 Ho1 N1 142.57(13) 8_565 6
O5 Ho1 N1 142.57(13) . 6
O5 Ho1 O1 81.93(16) . .
O5 Ho1 O1 81.93(16) 8_565 .
N8 Ho1 Ho2 103.97(11) 8_565 .
N8 Ho1 Ho2 103.97(11) . .
N8 Ho1 Ho3 102.52(11) . .
N8 Ho1 Ho3 102.52(11) 8_565 .
N8 Ho1 N8 149.1(2) . 8_565
N1 Ho1 Ho2 179.96(18) 6 .
N1 Ho1 Ho3 119.52(18) 6 .
N1 Ho1 N8 76.02(11) 6 8_565
N1 Ho1 N8 76.02(11) 6 .
O1 Ho1 Ho2 98.60(16) . .
O1 Ho1 Ho3 159.13(16) . .
O1 Ho1 N8 81.52(11) . 8_565
O1 Ho1 N8 81.52(11) . .
O1 Ho1 N1 81.4(2) . 6
Ho1 Ho3 Ho2 59.822(15) . .
O4 Ho3 Ho2 79.81(9) . .
O4 Ho3 Ho2 79.81(9) 8_565 .
O4 Ho3 Ho1 37.05(10) . .
O4 Ho3 Ho1 37.05(10) 8_565 .
O4 Ho3 O4 65.89(19) 8_565 .
O4 Ho3 O6 112.64(13) 8_565 8_565
O4 Ho3 O6 78.61(13) . 8_565
O4 Ho3 O6 112.64(13) . .
O4 Ho3 O6 78.61(13) 8_565 .
O4 Ho3 N3 141.29(13) 8_565 .
O4 Ho3 N3 141.29(13) . .
O4 Ho3 N7 134.43(14) 8_565 .
O4 Ho3 N7 134.43(14) . 8_565
O4 Ho3 N7 69.95(14) . .
O4 Ho3 N7 69.95(14) 8_565 8_565
O4 Ho3 O3 83.21(15) . .
O4 Ho3 O3 83.21(15) 8_565 .
O6 Ho3 Ho2 37.37(9) . .
O6 Ho3 Ho2 37.37(9) 8_565 .
O6 Ho3 Ho1 81.23(9) . .
O6 Ho3 Ho1 81.23(9) 8_565 .
O6 Ho3 O6 64.75(19) 8_565 .
O6 Ho3 N3 101.78(17) . .
O6 Ho3 N3 101.78(17) 8_565 .
O6 Ho3 N7 130.35(14) . .
O6 Ho3 N7 67.72(14) . 8_565
O6 Ho3 N7 67.72(14) 8_565 .
O6 Ho3 N7 130.35(14) 8_565 8_565
O6 Ho3 O3 147.62(9) 8_565 .
O6 Ho3 O3 147.62(9) . .
N3 Ho3 Ho2 123.76(18) . .
N3 Ho3 Ho1 176.42(18) . .
N3 Ho3 N7 74.50(11) . .
N3 Ho3 N7 74.50(11) . 8_565
N7 Ho3 Ho2 103.26(11) . .
N7 Ho3 Ho2 103.26(11) 8_565 .
N7 Ho3 Ho1 105.11(11) . .
N7 Ho3 Ho1 105.11(11) 8_565 .
N7 Ho3 N7 147.0(2) . 8_565
O3 Ho3 Ho2 159.73(14) . .
O3 Ho3 Ho1 99.91(14) . .
O3 Ho3 N3 76.5(2) . .
O3 Ho3 N7 80.98(11) . 8_565
O3 Ho3 N7 80.98(11) . .
C2 Fe4 C1 176.3(4) . .
C2 Fe4 C4 96.3(4) . .
C3 Fe4 C1 88.6(3) . .
C3 Fe4 C2 87.7(4) . .
C3 Fe4 C4 176.0(4) . .
C5 Fe4 C1 90.5(2) . .
C5 Fe4 C1 90.5(2) 8_565 .
C5 Fe4 C2 89.5(2) . .
C5 Fe4 C2 89.5(2) 8_565 .
C5 Fe4 C3 90.7(3) . .
C5 Fe4 C3 90.7(3) 8_565 .
C5 Fe4 C5 178.3(5) 8_565 .
C5 Fe4 C4 89.4(3) . .
C5 Fe4 C4 89.4(3) 8_565 .
C4 Fe4 C1 87.3(4) . .
Ho3 O4 Ho1 106.15(15) . .
C13 O4 Ho1 121.0(3) . .
C13 O4 Ho3 119.1(3) . .
Ho2 O6 Ho3 104.97(15) . .
C16 O6 Ho2 119.4(3) . .
C16 O6 Ho3 118.7(3) . .
Ho2 O5 Ho1 105.02(16) . .
C10 O5 Ho2 120.6(3) . .
C10 O5 Ho1 119.7(3) . .
C14 N8 Ho1 95.9(3) . .
C20 N8 Ho1 115.3(4) . .
C20 N8 C14 110.3(5) . .
C19 N8 Ho1 117.3(4) . .
C19 N8 C14 110.6(5) . .
C19 N8 C20 107.0(5) . .
C13 C12 C16 113.1(5) . 8_565
N7 C12 C13 109.7(5) . .
N7 C12 C16 107.5(5) . 8_565
O4 C13 C12 111.9(5) . .
O4 C13 C14 110.9(5) . .
C12 C13 C14 110.8(5) . .
N8 C14 C13 108.3(5) . .
N8 C14 C10 109.8(5) . 8_565
C13 C14 C10 112.1(5) . 8_565
C15 N6 Ho2 95.7(3) . .
C6 N6 Ho2 117.1(4) . .
C6 N6 C15 110.1(5) . .
C6 N6 C7 107.5(5) . .
C7 N6 Ho2 115.2(4) . .
C7 N6 C15 110.8(5) . .
N6 C15 C10 109.3(5) . .
N6 C15 C16 108.2(5) . .
C10 C15 C16 113.3(5) . .
O5 C10 C14 112.0(5) . 8_565
O5 C10 C15 110.9(5) . .
C15 C10 C14 110.2(5) . 8_565
O6 C16 C12 111.5(5) . 8_565
O6 C16 C15 112.0(5) . .
C12 C16 C15 109.8(5) 8_565 .
C3 N3 Ho3 148.5(7) . .
N1 C1 Fe4 179.6(7) . .
N2 C2 Fe4 173.6(8) . .
N3 C3 Fe4 177.4(7) . .
C12 N7 Ho3 96.3(3) . .
C9 N7 Ho3 116.4(4) . .
C9 N7 C12 110.0(5) . .
C9 N7 C17 107.0(5) . .
C17 N7 Ho3 116.4(4) . .
C17 N7 C12 110.3(5) . .
C1 N1 Ho1 142.2(7) . 6_655
C2 N2 Ho2 150.3(7) . 6_656
N5 C5 Fe4 178.9(8) . .
N4 C4 Fe4 175.4(10) . .

loop_
_geom_bond_atom_site_label_1
_geom_bond_atom_site_label_2
_geom_bond_distance
_geom_bond_site_symmetry_2
Ho2 Ho1 3.6541(8) .
Ho2 Ho3 3.6799(7) .
Ho2 O6 2.312(4) .
Ho2 O6 2.312(4) 8_565
Ho2 O5 2.298(4) .
Ho2 O5 2.298(4) 8_565
Ho2 N6 2.651(5) .
Ho2 N6 2.651(5) 8_565
Ho2 N2 2.469(8) 6_556
Ho2 O2 2.386(6) .
Ho1 Ho3 3.6478(8) .
Ho1 O4 2.288(4) 8_565
Ho1 O4 2.288(4) .
Ho1 O5 2.307(4) .
Ho1 O5 2.307(4) 8_565
Ho1 N8 2.662(5) .
Ho1 N8 2.662(5) 8_565
Ho1 N1 2.431(8) 6
Ho1 O1 2.389(6) .
Ho3 O4 2.275(4) 8_565
Ho3 O4 2.275(4) .
Ho3 O6 2.328(4) .
Ho3 O6 2.328(4) 8_565
Ho3 N3 2.439(7) .
Ho3 N7 2.600(5) 8_565
Ho3 N7 2.600(5) .
Ho3 O3 2.414(6) .
Fe4 C1 1.939(11) .
Fe4 C2 1.924(11) .
Fe4 C3 1.925(10) .
Fe4 C5 1.917(9) 8_565
Fe4 C5 1.917(9) .
Fe4 C4 1.925(13) .
O4 C13 1.409(7) .
O6 C16 1.402(7) .
O5 C10 1.404(7) .
N8 C14 1.484(8) .
N8 C20 1.481(8) .
N8 C19 1.480(8) .
C12 C13 1.519(8) .
C12 C16 1.525(8) 8_565
C12 N7 1.505(8) .
C13 C14 1.524(8) .
C14 C10 1.532(9) 8_565
N6 C15 1.492(8) .
N6 C6 1.484(7) .
N6 C7 1.486(8) .
C15 C10 1.524(8) .
C15 C16 1.528(8) .
C10 C14 1.532(9) 8_565
C16 C12 1.525(8) 8_565
N3 C3 1.170(11) .
C1 N1 1.139(11) .
C2 N2 1.169(11) .
N7 C9 1.483(8) .
N7 C17 1.492(8) .
N1 Ho1 2.431(8) 6_655
N2 Ho2 2.469(8) 6_656
C5 N5 1.141(11) .
C4 N4 1.130(14) .

loop_
_geom_hbond_atom_site_label_D
_geom_hbond_atom_site_label_H
_geom_hbond_atom_site_label_A
_geom_hbond_distance_DH
_geom_hbond_distance_HA
_geom_hbond_distance_DA
_geom_hbond_angle_DHA
_geom_hbond_site_symmetry_A
O3 H3B N4 0.91 2.09 2.821(13) 136.3 3_454
O2 H2B N3 0.88 2.56 3.147(9) 124.7 3_455

loop_
_smtbx_masks_void_nr
_smtbx_masks_void_average_x
_smtbx_masks_void_average_y
_smtbx_masks_void_average_z
_smtbx_masks_void_volume
_smtbx_masks_void_count_electrons
_smtbx_masks_void_content
1 0.141 0.750 0.527 119.4 28.1 3H2O
2 0.359 0.250 0.027 119.4 27.7 3H2O
3 0.641 0.750 0.973 119.4 28.7 3H2O
4 0.859 0.250 0.473 119.4 28.3 3H2O
